data_4508703
loop_
_publ_author_name
'Fridman, N.'
'Speiser, S.'
'Kaftory, M.'

_publ_section_title
;
 Structures and Chromogenic Properties of Bisimidazole Derivatives
;
_journal_issue 7
_journal_name_full 'Crystal Growth &amp; Design'
_journal_page_first 1653
_journal_paper_doi 10.1021/cg060107j
_journal_volume 6
_journal_year 2006
_chemical_formula_moiety 'C36 H26 N4, 2(C3 N O)'
_chemical_formula_sum 'C42 H40 N6 O2'
_chemical_formula_weight 660.80
_chemical_name_systematic
;
 2,2'-(1,4-phenylene)bis[4,5-diphenyl-1H-imidazole] (9CI) DMF chlathrate
;
_space_group_IT_number 14
_symmetry_cell_setting monoclinic
_symmetry_space_group_name_Hall '-P 2ybc'
_symmetry_space_group_name_H-M 'P 1 21/c 1'
_atom_sites_solution_hydrogens geom
_atom_sites_solution_primary direct
_atom_sites_solution_secondary difmap
_audit_creation_method SHELXL-97
_cell_angle_alpha 90.00
_cell_angle_beta 93.35(2)
_cell_angle_gamma 90.00
_cell_formula_units_Z 2
_cell_length_a 6.216(2)
_cell_length_b 17.198(3)
_cell_length_c 16.983(3)
_cell_measurement_reflns_used 2918
_cell_measurement_temperature 293(2)
_cell_measurement_theta_max 25.028
_cell_measurement_theta_min 1.018
_cell_volume 1812.4(7)
_computing_cell_refinement 'Denzo SMN (Otwinowski & Minor 1997)'
_computing_data_collection 'Collect (Nonius, 2000)'
_computing_data_reduction 'Denzo SMN (Otwinowski & Minor 1997)'
_computing_molecular_graphics 'Ortep-3 for Windows (Farrugia, 1999)'
_computing_structure_refinement 'SHELXL-97 (Sheldrick, 1997)'
_computing_structure_solution 'SHELXS-97 (Sheldrick, 1997)'
_diffrn_ambient_temperature 293(2)
_diffrn_detector_area_resol_mean 95
_diffrn_measured_fraction_theta_full 0.991
_diffrn_measured_fraction_theta_max 0.991
_diffrn_measurement_device_type KappaCCD
_diffrn_measurement_method 'phi scan & omega scan'
_diffrn_radiation_monochromator graphite
_diffrn_radiation_source 'fine-focus sealed tube'
_diffrn_radiation_type MoK\a
_diffrn_radiation_wavelength 0.71073
_diffrn_reflns_av_R_equivalents 0.0485
_diffrn_reflns_av_sigmaI/netI 0.1131
_diffrn_reflns_limit_h_max 7
_diffrn_reflns_limit_h_min -7
_diffrn_reflns_limit_k_max 20
_diffrn_reflns_limit_k_min -18
_diffrn_reflns_limit_l_max 20
_diffrn_reflns_limit_l_min -20
_diffrn_reflns_number 5274
_diffrn_reflns_theta_full 24.95
_diffrn_reflns_theta_max 24.95
_diffrn_reflns_theta_min 1.69
_diffrn_standards_decay_% none
_diffrn_standards_interval_count none
_diffrn_standards_interval_time none
_diffrn_standards_number none
_exptl_absorpt_coefficient_mu 0.076
_exptl_absorpt_correction_type none
_exptl_absorpt_process_details none
_exptl_crystal_colour prism
_exptl_crystal_density_diffrn 1.211
_exptl_crystal_density_meas ?
_exptl_crystal_density_method 'not measured'
_exptl_crystal_description colorless
_exptl_crystal_F_000 700
_exptl_crystal_size_max 0.54
_exptl_crystal_size_mid 0.16
_exptl_crystal_size_min 0.15
_refine_diff_density_max 0.215
_refine_diff_density_min -0.155
_refine_diff_density_rms 0.044
_refine_ls_extinction_coef 0.045(7)
_refine_ls_extinction_expression Fc^*^=kFc[1+0.001xFc^2^\l^3^/sin(2\q)]^-1/4^
_refine_ls_extinction_method SHELXL
_refine_ls_goodness_of_fit_ref 0.903
_refine_ls_hydrogen_treatment mixed
_refine_ls_matrix_type full
_refine_ls_number_parameters 268
_refine_ls_number_reflns 3154
_refine_ls_number_restraints 0
_refine_ls_restrained_S_all 0.903
_refine_ls_R_factor_all 0.1232
_refine_ls_R_factor_gt 0.0566
_refine_ls_shift/su_max 0.000
_refine_ls_shift/su_mean 0.000
_refine_ls_structure_factor_coef Fsqd
_refine_ls_weighting_details 'calc w=1/[\s^2^(Fo^2^)+(0.1040P)^2^+0.0000P] where P=(Fo^2^+2Fc^2^)/3'
_refine_ls_weighting_scheme calc
_refine_ls_wR_factor_gt 0.1667
_refine_ls_wR_factor_ref 0.1837
_reflns_number_gt 1527
_reflns_number_total 3154
_reflns_threshold_expression >2sigma(I)
_cod_data_source_file cg060107jsup7.cif
_cod_data_source_block natalia81
_cod_depositor_comments
;
The following automatic conversions were performed:

'_exptl_crystal_density_meas' value 'none' was changed to '?' - the
value is perceived as not measured.

Automatic conversion script
Id: cif_fix_values 3008 2015-01-20 13:52:24Z robertas 
;
_cod_original_sg_symbol_H-M 'P 21/c'
_cod_database_code 4508703

loop_
_symmetry_equiv_pos_as_xyz
'x, y, z'
'-x, y+1/2, -z+1/2'
'-x, -y, -z'
'x, -y-1/2, z-1/2'

loop_
_atom_site_label
_atom_site_type_symbol
_atom_site_fract_x
_atom_site_fract_y
_atom_site_fract_z
_atom_site_U_iso_or_equiv
_atom_site_adp_type
_atom_site_occupancy
_atom_site_symmetry_multiplicity
_atom_site_calc_flag
_atom_site_refinement_flags
O1 O 0.2074(5) 0.26035(19) 0.3827(2) 0.1050(10) Uani 1 1 d .
N1 N 0.8528(4) 0.36115(14) 0.33040(14) 0.0497(7) Uani 1 1 d .
H1 H 0.9637 0.3338 0.3452 0.123(17) Uiso 1 1 calc R
N2 N 0.6087(4) 0.45555(14) 0.32801(14) 0.0500(7) Uani 1 1 d .
N3 N 0.5053(5) 0.1912(2) 0.4117(2) 0.0914(11) Uani 1 1 d .
C1 C 0.7352(5) 0.27579(17) 0.21870(18) 0.0511(8) Uani 1 1 d .
C2 C 0.9305(6) 0.2574(2) 0.1895(2) 0.0766(11) Uani 1 1 d .
H2 H 1.0480 0.2900 0.2002 0.095(13) Uiso 1 1 calc R
C3 C 0.9553(7) 0.1914(3) 0.1446(3) 0.0928(14) Uani 1 1 d .
H3 H 1.0876 0.1806 0.1241 0.22(3) Uiso 1 1 calc R
C4 C 0.7855(7) 0.1421(2) 0.1303(2) 0.0809(12) Uani 1 1 d .
H4 H 0.8025 0.0975 0.1005 0.106(14) Uiso 1 1 calc R
C5 C 0.5906(7) 0.1582(2) 0.1597(2) 0.0812(12) Uani 1 1 d .
H5 H 0.4756 0.1242 0.1505 0.085(12) Uiso 1 1 calc R
C6 C 0.5642(6) 0.2252(2) 0.2033(2) 0.0714(10) Uani 1 1 d .
H6 H 0.4305 0.2363 0.2224 0.094(13) Uiso 1 1 calc R
C7 C 0.7110(4) 0.34559(17) 0.26722(17) 0.0481(8) Uani 1 1 d .
C8 C 0.5612(4) 0.40509(17) 0.26592(17) 0.0485(8) Uani 1 1 d .
C9 C 0.3792(4) 0.42267(18) 0.20949(17) 0.0499(8) Uani 1 1 d .
C10 C 0.3727(6) 0.3979(2) 0.13087(19) 0.0653(10) Uani 1 1 d .
H10 H 0.4868 0.3694 0.1126 0.088(12) Uiso 1 1 calc R
C11 C 0.1981(6) 0.4155(2) 0.0805(2) 0.0807(12) Uani 1 1 d .
H11 H 0.1945 0.3983 0.0285 0.086(12) Uiso 1 1 calc R
C12 C 0.0296(6) 0.4579(2) 0.1061(2) 0.0802(12) Uani 1 1 d .
H12 H -0.0879 0.4693 0.0716 0.080(11) Uiso 1 1 calc R
C13 C 0.0339(5) 0.4835(2) 0.1822(2) 0.0722(11) Uani 1 1 d .
H13 H -0.0801 0.5127 0.1995 0.074(11) Uiso 1 1 calc R
C14 C 0.2074(5) 0.46610(19) 0.2335(2) 0.0583(9) Uani 1 1 d .
H14 H 0.2089 0.4839 0.2853 0.065(10) Uiso 1 1 calc R
C15 C 0.7868(4) 0.42743(17) 0.36529(17) 0.0478(8) Uani 1 1 d .
C16 C 0.8965(4) 0.46339(17) 0.43417(17) 0.0445(7) Uani 1 1 d .
C17 C 0.7948(4) 0.52214(16) 0.47459(17) 0.0469(8) Uani 1 1 d .
H17 H 0.6558 0.5372 0.4579 0.049(8) Uiso 1 1 calc R
C18 C 1.1041(4) 0.44178(17) 0.46133(18) 0.0481(8) Uani 1 1 d .
H18 H 1.1749 0.4024 0.4357 0.046(8) Uiso 1 1 calc R
C19A C 0.3977(10) 0.2553(4) 0.4114(4) 0.076(3) Uani 0.649(14) 1 d P
C19B C 0.298(2) 0.1987(12) 0.3724(9) 0.107(8) Uani 0.351(14) 1 d P
C20A C 0.7331(13) 0.1919(8) 0.4470(9) 0.140(6) Uani 0.649(14) 1 d P
C20B C 0.588(4) 0.2501(15) 0.4675(9) 0.167(14) Uani 0.351(14) 1 d P
C21A C 0.4293(18) 0.1188(4) 0.3748(5) 0.110(4) Uani 0.649(14) 1 d P
C21B C 0.638(6) 0.1300(18) 0.3954(18) 0.23(2) Uani 0.351(14) 1 d P

loop_
_atom_site_aniso_label
_atom_site_aniso_U_11
_atom_site_aniso_U_22
_atom_site_aniso_U_33
_atom_site_aniso_U_23
_atom_site_aniso_U_13
_atom_site_aniso_U_12
O1 0.093(2) 0.095(2) 0.126(3) -0.0133(19) -0.0094(19) 0.0260(18)
N1 0.0550(15) 0.0411(15) 0.0522(16) -0.0072(12) -0.0028(12) 0.0014(12)
N2 0.0537(14) 0.0479(15) 0.0473(15) -0.0070(12) -0.0046(12) 0.0010(12)
N3 0.079(2) 0.093(3) 0.103(3) 0.025(2) 0.018(2) 0.020(2)
C1 0.0551(18) 0.0458(18) 0.052(2) -0.0066(15) 0.0014(15) 0.0010(14)
C2 0.061(2) 0.073(3) 0.096(3) -0.032(2) 0.009(2) -0.0039(19)
C3 0.084(3) 0.084(3) 0.111(4) -0.046(3) 0.004(2) 0.006(2)
C4 0.099(3) 0.063(3) 0.080(3) -0.028(2) 0.004(2) 0.013(2)
C5 0.088(3) 0.064(2) 0.091(3) -0.027(2) 0.000(2) -0.016(2)
C6 0.067(2) 0.063(2) 0.084(3) -0.025(2) 0.0044(19) -0.0114(17)
C7 0.0509(17) 0.0457(18) 0.0471(19) -0.0083(15) -0.0019(14) -0.0040(14)
C8 0.0534(17) 0.0451(18) 0.0464(18) -0.0079(15) -0.0013(14) -0.0037(14)
C9 0.0543(18) 0.0462(18) 0.0487(19) -0.0006(15) -0.0027(15) -0.0041(14)
C10 0.069(2) 0.077(2) 0.049(2) -0.0080(18) -0.0017(17) 0.0058(18)
C11 0.092(3) 0.098(3) 0.050(2) -0.003(2) -0.013(2) 0.004(2)
C12 0.072(2) 0.094(3) 0.071(3) 0.016(2) -0.022(2) 0.000(2)
C13 0.059(2) 0.077(3) 0.080(3) 0.007(2) -0.0071(19) 0.0049(19)
C14 0.0606(19) 0.059(2) 0.055(2) -0.0011(17) -0.0006(16) 0.0020(16)
C15 0.0579(19) 0.0388(17) 0.0462(18) -0.0010(14) -0.0009(14) -0.0013(14)
C16 0.0542(17) 0.0381(16) 0.0410(17) -0.0009(13) 0.0006(13) -0.0014(12)
C17 0.0490(17) 0.0455(18) 0.0456(18) 0.0025(15) -0.0028(14) 0.0021(14)
C18 0.0530(17) 0.0400(17) 0.0511(19) -0.0044(14) 0.0005(14) 0.0070(13)
C19A 0.064(4) 0.072(5) 0.090(6) 0.000(4) -0.002(4) 0.022(4)
C19B 0.078(9) 0.133(17) 0.109(12) 0.020(11) -0.002(8) 0.044(9)
C20A 0.069(5) 0.157(11) 0.191(13) 0.070(9) -0.008(6) 0.025(6)
C20B 0.23(3) 0.19(2) 0.075(11) -0.029(12) 0.010(14) -0.13(2)
C21A 0.154(9) 0.051(5) 0.131(7) -0.020(4) 0.052(6) -0.008(5)
C21B 0.27(4) 0.19(3) 0.23(3) 0.08(2) 0.12(3) 0.18(3)

loop_
_atom_type_symbol
_atom_type_description
_atom_type_scat_dispersion_real
_atom_type_scat_dispersion_imag
_atom_type_scat_source
C C 0.0033 0.0016 'International Tables Vol C Tables 4.2.6.8 and 6.1.1.4'
O O 0.0106 0.0060 'International Tables Vol C Tables 4.2.6.8 and 6.1.1.4'
N N 0.0061 0.0033 'International Tables Vol C Tables 4.2.6.8 and 6.1.1.4'
H H 0.0000 0.0000 'International Tables Vol C Tables 4.2.6.8 and 6.1.1.4'

loop_
_geom_angle_atom_site_label_1
_geom_angle_atom_site_label_2
_geom_angle_atom_site_label_3
_geom_angle
_geom_angle_site_symmetry_1
C19B O1 C19A 64.1(8) .
C15 N1 C7 107.9(2) .
C15 N1 H1 126.1 .
C7 N1 H1 126.1 .
C15 N2 C8 105.6(2) .
C19A N3 C21B 166.2(11) .
C19A N3 C19B 57.6(8) .
C21B N3 C19B 121(2) .
C19A N3 C20B 64.6(12) .
C21B N3 C20B 118(2) .
C19B N3 C20B 121.0(14) .
C19A N3 C21A 125.0(6) .
C21B N3 C21A 56.1(19) .
C19B N3 C21A 67.4(9) .
C20B N3 C21A 164.4(10) .
C19A N3 C20A 118.1(7) .
C21B N3 C20A 61.6(17) .
C19B N3 C20A 172.7(9) .
C20B N3 C20A 56.6(10) .
C21A N3 C20A 116.8(7) .
C2 C1 C6 118.1(3) .
C2 C1 C7 120.8(3) .
C6 C1 C7 121.1(3) .
C1 C2 C3 121.2(4) .
C1 C2 H2 119.4 .
C3 C2 H2 119.4 .
C4 C3 C2 119.9(4) .
C4 C3 H3 120.1 .
C2 C3 H3 120.1 .
C3 C4 C5 120.2(4) .
C3 C4 H4 119.9 .
C5 C4 H4 119.9 .
C4 C5 C6 120.0(4) .
C4 C5 H5 120.0 .
C6 C5 H5 120.0 .
C5 C6 C1 120.7(3) .
C5 C6 H6 119.7 .
C1 C6 H6 119.7 .
N1 C7 C8 105.6(2) .
N1 C7 C1 121.0(3) .
C8 C7 C1 133.4(3) .
C7 C8 N2 109.8(2) .
C7 C8 C9 130.9(3) .
N2 C8 C9 119.3(3) .
C14 C9 C10 117.7(3) .
C14 C9 C8 119.8(3) .
C10 C9 C8 122.5(3) .
C11 C10 C9 120.3(3) .
C11 C10 H10 119.9 .
C9 C10 H10 119.9 .
C12 C11 C10 120.7(4) .
C12 C11 H11 119.6 .
C10 C11 H11 119.6 .
C13 C12 C11 120.0(3) .
C13 C12 H12 120.0 .
C11 C12 H12 120.0 .
C12 C13 C14 120.0(4) .
C12 C13 H13 120.0 .
C14 C13 H13 120.0 .
C13 C14 C9 121.3(3) .
C13 C14 H14 119.4 .
C9 C14 H14 119.4 .
N2 C15 N1 111.1(2) .
N2 C15 C16 124.3(3) .
N1 C15 C16 124.5(3) .
C17 C16 C18 117.9(3) .
C17 C16 C15 119.9(3) .
C18 C16 C15 122.2(3) .
C18 C17 C16 121.2(3) 3_766
C18 C17 H17 119.4 3_766
C16 C17 H17 119.4 .
C17 C18 C16 120.9(3) 3_766
C17 C18 H18 119.5 3_766
C16 C18 H18 119.5 .
O1 C19A N3 122.5(7) .
O1 C19A C19B 56.5(6) .
N3 C19A C19B 66.3(7) .
O1 C19A C20B 162.7(10) .
N3 C19A C20B 63.3(10) .
C19B C19A C20B 128.2(12) .
O1 C19B C19A 59.4(10) .
O1 C19B N3 115.2(17) .
C19A C19B N3 56.0(8) .
O1 C19B C21A 170.1(15) .
C19A C19B C21A 113.4(10) .
N3 C19B C21A 57.4(6) .
C20B C20A C21B 114.6(13) .
C20B C20A N3 60.0(7) .
C21B C20A N3 54.8(9) .
C20A C20B N3 63.4(10) .
C20A C20B C19A 112.7(12) .
N3 C20B C19A 52.1(6) .
C21B C21A N3 58.7(12) .
C21B C21A C19B 111.7(14) .
N3 C21A C19B 55.2(7) .
C21A C21B N3 65.2(11) .
C21A C21B C20A 127.4(14) .
N3 C21B C20A 63.5(14) .

loop_
_geom_bond_atom_site_label_1
_geom_bond_atom_site_label_2
_geom_bond_distance
_geom_bond_site_symmetry_2
O1 C19B 1.216(17) .
O1 C19A 1.256(7) .
N1 C15 1.359(4) .
N1 C7 1.375(3) .
N1 H1 0.8600 .
N2 C15 1.334(3) .
N2 C8 1.384(3) .
N3 C19A 1.289(6) .
N3 C21B 1.374(16) .
N3 C19B 1.423(14) .
N3 C20B 1.459(16) .
N3 C21A 1.460(8) .
N3 C20A 1.505(9) .
C1 C2 1.375(4) .
C1 C6 1.387(4) .
C1 C7 1.469(4) .
C2 C3 1.381(5) .
C2 H2 0.9300 .
C3 C4 1.364(5) .
C3 H3 0.9300 .
C4 C5 1.366(5) .
C4 H4 0.9300 .
C5 C6 1.383(5) .
C5 H5 0.9300 .
C6 H6 0.9300 .
C7 C8 1.383(4) .
C8 C9 1.471(4) .
C9 C14 1.385(4) .
C9 C10 1.400(4) .
C10 C11 1.376(5) .
C10 H10 0.9300 .
C11 C12 1.368(5) .
C11 H11 0.9300 .
C12 C13 1.364(5) .
C12 H12 0.9300 .
C13 C14 1.379(4) .
C13 H13 0.9300 .
C14 H14 0.9300 .
C15 C16 1.457(4) .
C16 C17 1.394(4) .
C16 C18 1.395(4) .
C17 C18 1.373(4) 3_766
C17 H17 0.9300 .
C18 C17 1.373(4) 3_766
C18 H18 0.9300 .
C19A C19B 1.312(19) .
C19A C20B 1.48(2) .
C19B C21A 1.599(17) .
C20A C20B 1.41(3) .
C20A C21B 1.48(4) .
C21A C21B 1.34(4) .

loop_
_geom_torsion_atom_site_label_1
_geom_torsion_atom_site_label_2
_geom_torsion_atom_site_label_3
_geom_torsion_atom_site_label_4
_geom_torsion
_geom_torsion_site_symmetry_4
C6 C1 C2 C3 1.4(6) .
C7 C1 C2 C3 179.3(4) .
C1 C2 C3 C4 -1.7(7) .
C2 C3 C4 C5 0.6(7) .
C3 C4 C5 C6 0.9(6) .
C4 C5 C6 C1 -1.1(6) .
C2 C1 C6 C5 0.0(6) .
C7 C1 C6 C5 -177.8(3) .
C15 N1 C7 C8 0.5(3) .
C15 N1 C7 C1 -178.0(3) .
C2 C1 C7 N1 -49.6(5) .
C6 C1 C7 N1 128.1(3) .
C2 C1 C7 C8 132.4(4) .
C6 C1 C7 C8 -49.9(5) .
N1 C7 C8 N2 -0.9(3) .
C1 C7 C8 N2 177.3(3) .
N1 C7 C8 C9 175.8(3) .
C1 C7 C8 C9 -6.0(6) .
C15 N2 C8 C7 1.0(3) .
C15 N2 C8 C9 -176.1(3) .
C7 C8 C9 C14 156.1(3) .
N2 C8 C9 C14 -27.5(4) .
C7 C8 C9 C10 -24.7(5) .
N2 C8 C9 C10 151.7(3) .
C14 C9 C10 C11 -1.2(5) .
C8 C9 C10 C11 179.6(3) .
C9 C10 C11 C12 0.6(6) .
C10 C11 C12 C13 0.2(6) .
C11 C12 C13 C14 -0.5(6) .
C12 C13 C14 C9 -0.1(5) .
C10 C9 C14 C13 0.9(5) .
C8 C9 C14 C13 -179.9(3) .
C8 N2 C15 N1 -0.8(3) .
C8 N2 C15 C16 179.0(3) .
C7 N1 C15 N2 0.2(3) .
C7 N1 C15 C16 -179.5(3) .
N2 C15 C16 C17 12.8(4) .
N1 C15 C16 C17 -167.5(3) .
N2 C15 C16 C18 -166.4(3) .
N1 C15 C16 C18 13.3(5) .
C18 C16 C17 C18 0.6(5) 3_766
C15 C16 C17 C18 -178.6(3) 3_766
C17 C16 C18 C17 -0.6(5) 3_766
C15 C16 C18 C17 178.6(3) 3_766
C19B O1 C19A N3 -6.8(9) .
C19B O1 C19A C20B -112(4) .
C21B N3 C19A O1 94(9) .
C19B N3 C19A O1 6.2(8) .
C20B N3 C19A O1 -161.2(10) .
C21A N3 C19A O1 4.4(10) .
C20A N3 C19A O1 179.4(7) .
C21B N3 C19A C19B 88(9) .
C20B N3 C19A C19B -167.5(10) .
C21A N3 C19A C19B -1.8(10) .
C20A N3 C19A C19B 173.2(9) .
C21B N3 C19A C20B -105(9) .
C19B N3 C19A C20B 167.5(10) .
C21A N3 C19A C20B 165.7(9) .
C20A N3 C19A C20B -19.3(9) .
C19A O1 C19B N3 5.8(7) .
C19A O1 C19B C21A 46(9) .
N3 C19A C19B O1 173.7(8) .
C20B C19A C19B O1 159.4(12) .
O1 C19A C19B N3 -173.7(8) .
C20B C19A C19B N3 -14.3(12) .
O1 C19A C19B C21A -172.2(13) .
N3 C19A C19B C21A 1.5(8) .
C20B C19A C19B C21A -12.8(18) .
C19A N3 C19B O1 -6.0(8) .
C21B N3 C19B O1 -169.9(15) .
C20B N3 C19B O1 7.3(16) .
C21A N3 C19B O1 172.4(14) .
C20A N3 C19B O1 -62(8) .
C21B N3 C19B C19A -163.9(14) .
C20B N3 C19B C19A 13.2(11) .
C21A N3 C19B C19A 178.4(8) .
C20A N3 C19B C19A -56(8) .
C19A N3 C19B C21A -178.4(8) .
C21B N3 C19B C21A 17.7(16) .
C20B N3 C19B C21A -165.2(9) .
C20A N3 C19B C21A 126(8) .
C19A N3 C20A C20B 21.0(11) .
C21B N3 C20A C20B -174.7(17) .
C19B N3 C20A C20B 73(8) .
C21A N3 C20A C20B -163.6(9) .
C19A N3 C20A C21B -164.3(13) .
C19B N3 C20A C21B -112(8) .
C20B N3 C20A C21B 174.7(18) .
C21A N3 C20A C21B 11.1(15) .
C21B C20A C20B N3 -4.8(16) .
C21B C20A C20B C19A -22(2) .
N3 C20A C20B C19A -17.4(8) .
C19A N3 C20B C20A -159.5(10) .
C21B N3 C20B C20A 5.3(18) .
C19B N3 C20B C20A -171.9(10) .
C21A N3 C20B C20A 69(4) .
C21B N3 C20B C19A 164.8(14) .
C19B N3 C20B C19A -12.4(10) .
C21A N3 C20B C19A -131(4) .
C20A N3 C20B C19A 159.5(10) .
O1 C19A C20B C20A 134(3) .
N3 C19A C20B C20A 19.8(10) .
C19B C19A C20B C20A 34.5(18) .
O1 C19A C20B N3 114(4) .
C19B C19A C20B N3 14.7(12) .
C19A N3 C21A C21B 163.3(14) .
C19B N3 C21A C21B 161.7(15) .
C20B N3 C21A C21B -73(4) .
C20A N3 C21A C21B -11.7(16) .
C19A N3 C21A C19B 1.6(9) .
C21B N3 C21A C19B -161.7(15) .
C20B N3 C21A C19B 125(4) .
C20A N3 C21A C19B -173.4(9) .
O1 C19B C21A C21B -61(9) .
C19A C19B C21A C21B -18.3(19) .
N3 C19B C21A C21B -16.8(14) .
O1 C19B C21A N3 -44(9) .
C19A C19B C21A N3 -1.4(8) .
C19B C21A C21B N3 16.1(13) .
N3 C21A C21B C20A 13.4(17) .
C19B C21A C21B C20A 30(3) .
C19A N3 C21B C21A -99(9) .
C19B N3 C21B C21A -19.8(16) .
C20B N3 C21B C21A 163.0(10) .
C20A N3 C21B C21A 168.1(16) .
C19A N3 C21B C20A 93(8) .
C19B N3 C21B C20A 172.1(9) .
C20B N3 C21B C20A -5.1(16) .
C21A N3 C21B C20A -168.1(16) .
C20B C20A C21B C21A -9(3) .
N3 C20A C21B C21A -13.6(17) .
C20B C20A C21B N3 5.1(17) .
